data_7122387
loop_
_publ_author_name
'Surbella, Robert G.'
'Ducati, Lucas C.'
'Autschbach, Jochen'
'Pellegrini, Kristi L.'
'McNamara, Bruce K.'
'Schwantes, Jon M.'
'Cahill, Christopher L.'

_publ_section_title
;
 Plutonium chlorido nitrato complexes: ligand competition and
 computational metrics for assembly and bonding.
;
_journal_issue 85
_journal_name_full 'Chemical communications (Cambridge, England)'
_journal_page_first 12014
_journal_page_last 12017
_journal_paper_doi 10.1039/c8cc05578e
_journal_volume 54
_journal_year 2018
_chemical_formula_moiety '(C5 H5 N I 1+)2, (Pu N6 O18 2-), (H2 O)2'
_chemical_formula_sum 'C10 H14 I2 N8 O20 Pu'
_chemical_formula_weight 1062.09
_space_group_crystal_system monoclinic
_space_group_IT_number 14
_space_group_name_Hall '-P 2yn'
_space_group_name_H-M_alt 'P 1 21/n 1'
_symmetry_space_group_name_Hall '-P 2yn'
_symmetry_space_group_name_H-M 'P 1 21/n 1'
_atom_sites_solution_hydrogens mixed
_audit_creation_method SHELXL-2014/7
_audit_update_record
;
2018-09-21 deposited with the CCDC.
2018-09-26 downloaded from the CCDC.
;
_cell_angle_alpha 90
_cell_angle_beta 96.4470(10)
_cell_angle_gamma 90
_cell_formula_units_Z 2
_cell_length_a 8.7845(7)
_cell_length_b 12.3118(10)
_cell_length_c 12.6497(11)
_cell_measurement_reflns_used 6526
_cell_measurement_temperature 110(2)
_cell_measurement_theta_max 56.174
_cell_measurement_theta_min 4.633
_cell_volume 1359.45(19)
_computing_cell_refinement 'SAINT, Bruker-AXS'
_computing_data_collection 'APEX, Bruker-AXS'
_computing_data_reduction 'SAINT, Bruker-AXS'
_computing_molecular_graphics 'WINGX (Farrugia, 2012)'
_computing_publication_material 'Crystal Maker (Palmer, 2009)'
_computing_structure_refinement 'SHELXL-2014/7 (Sheldrick, 2014)'
_computing_structure_solution 'SIR92 (Gualardi, 1994)'
_diffrn_ambient_temperature 110(2)
_diffrn_measured_fraction_theta_full 1.000
_diffrn_measured_fraction_theta_max 0.991
_diffrn_measurement_device_type 'Bruker Quazar'
_diffrn_measurement_method 'Omega Scans'
_diffrn_radiation_probe x-ray
_diffrn_radiation_type MoK\a
_diffrn_radiation_wavelength 0.71073
_diffrn_reflns_av_R_equivalents 0.0598
_diffrn_reflns_av_unetI/netI 0.0478
_diffrn_reflns_Laue_measured_fraction_full 1.000
_diffrn_reflns_Laue_measured_fraction_max 0.991
_diffrn_reflns_limit_h_max 11
_diffrn_reflns_limit_h_min -11
_diffrn_reflns_limit_k_max 16
_diffrn_reflns_limit_k_min -16
_diffrn_reflns_limit_l_max 16
_diffrn_reflns_limit_l_min -16
_diffrn_reflns_number 16668
_diffrn_reflns_point_group_measured_fraction_full 1.000
_diffrn_reflns_point_group_measured_fraction_max 0.991
_diffrn_reflns_theta_full 25.500
_diffrn_reflns_theta_max 28.354
_diffrn_reflns_theta_min 2.316
_diffrn_source 'Microfocus Source'
_diffrn_source_type Bruker
_exptl_absorpt_coefficient_mu 4.795
_exptl_absorpt_correction_T_max 0.5633
_exptl_absorpt_correction_T_min 0.4626
_exptl_absorpt_correction_type multi-scan
_exptl_absorpt_process_details 'SADABS, Krause, et. al J. Appl. Cryst. 2015'
_exptl_crystal_colour 'Dark Green'
_exptl_crystal_density_diffrn 2.595
_exptl_crystal_description Prismatic
_exptl_crystal_F_000 980
_exptl_crystal_recrystallization_method 'Evaporation from acidic aqueous media'
_exptl_crystal_size_max 0.100
_exptl_crystal_size_mid 0.075
_exptl_crystal_size_min 0.050
_refine_diff_density_max 3.813
_refine_diff_density_min -0.906
_refine_diff_density_rms 0.194
_refine_ls_extinction_method none
_refine_ls_goodness_of_fit_ref 1.011
_refine_ls_hydrogen_treatment mixed
_refine_ls_matrix_type full
_refine_ls_number_parameters 199
_refine_ls_number_reflns 3374
_refine_ls_number_restraints 4
_refine_ls_restrained_S_all 1.010
_refine_ls_R_factor_all 0.0513
_refine_ls_R_factor_gt 0.0331
_refine_ls_shift/su_max 0.000
_refine_ls_shift/su_mean 0.000
_refine_ls_structure_factor_coef Fsqd
_refine_ls_weighting_details 'w=1/[\s^2^(Fo^2^)+(0.0367P)^2^] where P=(Fo^2^+2Fc^2^)/3'
_refine_ls_weighting_scheme calc
_refine_ls_wR_factor_gt 0.0682
_refine_ls_wR_factor_ref 0.0754
_reflns_Friedel_coverage 0.000
_reflns_number_gt 2579
_reflns_number_total 3374
_reflns_threshold_expression 'I > 2\s(I)'
_cod_data_source_file c8cc05578e2.cif
_cod_data_source_block Compound_1
_cod_depositor_comments 'Adding full bibliography for 7122387--7122390.cif.'
_cod_database_code 7122387
_shelx_shelxl_version_number 2014/7
_shelx_space_group_comment
;
The symmetry employed for this shelxl refinement is uniquely defined
by the following loop, which should always be used as a source of
symmetry information in preference to the above space-group names.
They are only intended as comments.
;
_shelx_estimated_absorpt_t_min 0.646
_shelx_estimated_absorpt_t_max 0.796

loop_
_space_group_symop_operation_xyz
'x, y, z'
'-x+1/2, y+1/2, -z+1/2'
'-x, -y, -z'
'x-1/2, -y-1/2, z-1/2'

loop_
_atom_site_label
_atom_site_type_symbol
_atom_site_fract_x
_atom_site_fract_y
_atom_site_fract_z
_atom_site_U_iso_or_equiv
_atom_site_adp_type
_atom_site_occupancy
_atom_site_site_symmetry_order
_atom_site_calc_flag
_atom_site_refinement_flags_posn
_atom_site_refinement_flags_adp
_atom_site_refinement_flags_occupancy
C1 C 0.3156(6) 0.3511(5) 0.3328(5) 0.0322(13) Uani 1 1 d . . .
H1 H 0.3117 0.3313 0.2599 0.039 Uiso 1 1 calc R U .
C2 C 0.2579(7) 0.4498(5) 0.3599(5) 0.0317(13) Uani 1 1 d . . .
H2 H 0.2138 0.4985 0.3067 0.038 Uiso 1 1 calc R U .
C3 C 0.2657(6) 0.4761(4) 0.4655(5) 0.0254(12) Uani 1 1 d . . .
C4 C 0.3320(6) 0.4041(4) 0.5436(5) 0.0263(12) Uani 1 1 d . . .
H4 H 0.3394 0.4223 0.6170 0.032 Uiso 1 1 calc R U .
C5 C 0.3858(6) 0.3065(4) 0.5109(5) 0.0264(12) Uani 1 1 d . . .
H5 H 0.4296 0.2557 0.5620 0.032 Uiso 1 1 calc R U .
N1 N 0.9912(5) 0.8459(4) 0.6747(4) 0.0233(10) Uani 1 1 d . . .
N2 N 1.1375(5) 1.1640(3) 0.6489(3) 0.0211(9) Uani 1 1 d . . .
N3 N 1.3054(5) 0.9349(3) 0.4553(4) 0.0233(10) Uani 1 1 d . . .
N4 N 0.3768(5) 0.2829(4) 0.4072(4) 0.0266(10) Uani 1 1 d D . .
O1 O 1.0536(4) 0.9390(3) 0.6889(3) 0.0234(8) Uani 1 1 d . . .
O2 O 0.9546(4) 0.8197(3) 0.5770(3) 0.0227(8) Uani 1 1 d . . .
O3 O 0.9667(4) 0.7872(3) 0.7482(3) 0.0342(10) Uani 1 1 d . . .
O4 O 0.9923(4) 1.1510(3) 0.6279(3) 0.0203(8) Uani 1 1 d . . .
O5 O 1.2182(4) 1.0992(3) 0.6008(3) 0.0239(8) Uani 1 1 d . . .
O6 O 1.1921(4) 1.2342(3) 0.7090(3) 0.0296(9) Uani 1 1 d . . .
O7 O 1.2425(4) 0.8922(3) 0.5305(3) 0.0234(8) Uani 1 1 d . . .
O8 O 1.2288(4) 1.0077(3) 0.4018(3) 0.0213(7) Uani 1 1 d . . .
O9 O 1.4338(4) 0.9090(3) 0.4355(3) 0.0312(9) Uani 1 1 d . . .
OW1 O 0.4840(5) 0.1122(3) 0.2954(4) 0.0319(9) Uani 1 1 d D . .
I1 I 0.17798(5) 0.62341(3) 0.51266(4) 0.04201(13) Uani 1 1 d . . .
Pu1 Pu 1.0000 1.0000 0.5000 0.01625(8) Uani 1 2 d S . P
OWH1 H 0.560(5) 0.138(5) 0.269(5) 0.06(2) Uiso 1 1 d D . .
OWH2 H 0.526(7) 0.062(4) 0.333(5) 0.07(3) Uiso 1 1 d D . .
HN1 H 0.419(5) 0.225(3) 0.382(4) 0.021(14) Uiso 1 1 d D . .

loop_
_atom_site_aniso_label
_atom_site_aniso_U_11
_atom_site_aniso_U_22
_atom_site_aniso_U_33
_atom_site_aniso_U_23
_atom_site_aniso_U_13
_atom_site_aniso_U_12
C1 0.031(3) 0.040(3) 0.026(3) -0.002(3) 0.008(3) -0.001(3)
C2 0.035(3) 0.029(3) 0.031(4) 0.008(3) 0.004(3) 0.002(3)
C3 0.024(3) 0.023(3) 0.029(3) 0.001(2) 0.004(2) -0.001(2)
C4 0.029(3) 0.024(3) 0.026(3) 0.002(2) 0.004(2) 0.003(2)
C5 0.029(3) 0.025(3) 0.024(3) 0.003(2) -0.001(2) 0.002(2)
N1 0.020(2) 0.027(2) 0.023(3) 0.005(2) 0.0031(19) 0.0040(18)
N2 0.024(2) 0.022(2) 0.018(2) 0.0028(18) 0.0042(19) -0.0012(18)
N3 0.020(2) 0.021(2) 0.030(3) -0.0067(19) 0.006(2) 0.0006(18)
N4 0.025(2) 0.024(2) 0.032(3) -0.007(2) 0.010(2) -0.0025(19)
O1 0.0244(19) 0.0244(19) 0.021(2) 0.0019(16) 0.0021(16) -0.0010(15)
O2 0.027(2) 0.0219(18) 0.019(2) 0.0011(15) 0.0018(16) 0.0008(15)
O3 0.038(2) 0.039(2) 0.025(2) 0.0184(19) 0.0000(18) -0.0082(18)
O4 0.0163(17) 0.0222(17) 0.023(2) -0.0019(15) 0.0041(15) 0.0013(14)
O5 0.0224(19) 0.0234(18) 0.027(2) -0.0046(16) 0.0056(16) 0.0044(15)
O6 0.034(2) 0.029(2) 0.025(2) -0.0137(17) -0.0015(18) -0.0068(17)
O7 0.0185(18) 0.028(2) 0.024(2) -0.0003(16) 0.0030(15) -0.0021(15)
O8 0.0189(17) 0.0235(18) 0.0217(19) 0.0024(16) 0.0040(14) 0.0037(15)
O9 0.022(2) 0.030(2) 0.043(3) -0.0019(18) 0.0109(18) 0.0086(16)
OW1 0.031(2) 0.033(2) 0.031(2) 0.000(2) 0.0045(19) 0.0003(19)
I1 0.0505(3) 0.02361(19) 0.0499(3) -0.00593(19) -0.0030(2) 0.01064(18)
Pu1 0.01556(13) 0.01746(13) 0.01599(14) 0.00054(11) 0.00285(9) 0.00190(10)

loop_
_atom_type_symbol
_atom_type_description
_atom_type_scat_dispersion_real
_atom_type_scat_dispersion_imag
_atom_type_scat_source
C C 0.0033 0.0016 'International Tables Vol C Tables 4.2.6.8 and 6.1.1.4'
H H 0.0000 0.0000 'International Tables Vol C Tables 4.2.6.8 and 6.1.1.4'
N N 0.0061 0.0033 'International Tables Vol C Tables 4.2.6.8 and 6.1.1.4'
O O 0.0106 0.0060 'International Tables Vol C Tables 4.2.6.8 and 6.1.1.4'
I I -0.4742 1.8119 'International Tables Vol C Tables 4.2.6.8 and 6.1.1.4'
Pu Pu -9.4100 4.3056 'International Tables Vol C Tables 4.2.6.8 and 6.1.1.4'

loop_
_geom_angle_atom_site_label_1
_geom_angle_atom_site_label_2
_geom_angle_atom_site_label_3
_geom_angle
_geom_angle_site_symmetry_1
_geom_angle_site_symmetry_3
N4 C1 C2 120.9(6) . .
N4 C1 H1 119.6 . .
C2 C1 H1 119.6 . .
C3 C2 C1 118.2(5) . .
C3 C2 H2 120.9 . .
C1 C2 H2 120.9 . .
C2 C3 C4 120.6(5) . .
C2 C3 I1 120.3(4) . .
C4 C3 I1 119.1(4) . .
C5 C4 C3 118.0(5) . .
C5 C4 H4 121.0 . .
C3 C4 H4 121.0 . .
N4 C5 C4 120.2(5) . .
N4 C5 H5 119.9 . .
C4 C5 H5 119.9 . .
O3 N1 O1 122.4(5) . .
O3 N1 O2 122.8(4) . .
O1 N1 O2 114.8(4) . .
O6 N2 O5 123.1(4) . .
O6 N2 O4 122.1(4) . .
O5 N2 O4 114.8(4) . .
O9 N3 O7 122.4(4) . .
O9 N3 O8 121.3(4) . .
O7 N3 O8 116.3(4) . .
C1 N4 C5 122.1(5) . .
C1 N4 HN1 115(4) . .
C5 N4 HN1 123(4) . .
N1 O1 Pu1 95.9(3) . .
N1 O2 Pu1 96.9(3) . .
N2 O4 Pu1 97.4(3) . .
N2 O5 Pu1 96.5(3) . .
N3 O7 Pu1 95.7(3) . .
N3 O8 Pu1 96.7(3) . .
OWH1 OW1 OWH2 101(3) . .
O4 Pu1 O4 180.00(15) 3_776 .
O4 Pu1 O2 113.56(11) 3_776 3_776
O4 Pu1 O2 66.44(11) . 3_776
O4 Pu1 O2 66.44(11) 3_776 .
O4 Pu1 O2 113.56(11) . .
O2 Pu1 O2 180.0 3_776 .
O4 Pu1 O8 67.52(11) 3_776 .
O4 Pu1 O8 112.48(11) . .
O2 Pu1 O8 65.99(11) 3_776 .
O2 Pu1 O8 114.01(11) . .
O4 Pu1 O8 112.48(11) 3_776 3_776
O4 Pu1 O8 67.52(11) . 3_776
O2 Pu1 O8 114.01(11) 3_776 3_776
O2 Pu1 O8 65.99(11) . 3_776
O8 Pu1 O8 180.00(15) . 3_776
O4 Pu1 O1 112.59(11) 3_776 .
O4 Pu1 O1 67.41(11) . .
O2 Pu1 O1 128.67(12) 3_776 .
O2 Pu1 O1 51.33(12) . .
O8 Pu1 O1 114.47(11) . .
O8 Pu1 O1 65.53(11) 3_776 .
O4 Pu1 O1 67.41(11) 3_776 3_776
O4 Pu1 O1 112.59(11) . 3_776
O2 Pu1 O1 51.33(12) 3_776 3_776
O2 Pu1 O1 128.67(12) . 3_776
O8 Pu1 O1 65.53(11) . 3_776
O8 Pu1 O1 114.47(11) 3_776 3_776
O1 Pu1 O1 180.0 . 3_776
O4 Pu1 O5 51.22(11) 3_776 3_776
O4 Pu1 O5 128.78(11) . 3_776
O2 Pu1 O5 112.72(12) 3_776 3_776
O2 Pu1 O5 67.29(12) . 3_776
O8 Pu1 O5 112.43(11) . 3_776
O8 Pu1 O5 67.57(11) 3_776 3_776
O1 Pu1 O5 113.10(12) . 3_776
O1 Pu1 O5 66.90(12) 3_776 3_776
O4 Pu1 O5 128.78(11) 3_776 .
O4 Pu1 O5 51.22(11) . .
O2 Pu1 O5 67.29(12) 3_776 .
O2 Pu1 O5 112.71(12) . .
O8 Pu1 O5 67.57(11) . .
O8 Pu1 O5 112.43(11) 3_776 .
O1 Pu1 O5 66.90(12) . .
O1 Pu1 O5 113.10(12) 3_776 .
O5 Pu1 O5 180.00(11) 3_776 .
O4 Pu1 O7 67.46(11) 3_776 .
O4 Pu1 O7 112.54(11) . .
O2 Pu1 O7 111.37(11) 3_776 .
O2 Pu1 O7 68.63(11) . .
O8 Pu1 O7 51.24(11) . .
O8 Pu1 O7 128.76(11) 3_776 .
O1 Pu1 O7 68.12(11) . .
O1 Pu1 O7 111.88(11) 3_776 .
O5 Pu1 O7 114.23(11) 3_776 .
O5 Pu1 O7 65.77(11) . .
O4 Pu1 O7 112.54(11) 3_776 3_776
O4 Pu1 O7 67.46(11) . 3_776
O2 Pu1 O7 68.63(11) 3_776 3_776
O2 Pu1 O7 111.37(11) . 3_776
O8 Pu1 O7 128.76(11) . 3_776
O8 Pu1 O7 51.24(11) 3_776 3_776
O1 Pu1 O7 111.88(11) . 3_776
O1 Pu1 O7 68.12(11) 3_776 3_776
O5 Pu1 O7 65.77(11) 3_776 3_776
O5 Pu1 O7 114.23(11) . 3_776
O7 Pu1 O7 180.0 . 3_776

loop_
_geom_bond_atom_site_label_1
_geom_bond_atom_site_label_2
_geom_bond_distance
_geom_bond_site_symmetry_2
C1 N4 1.328(7) .
C1 C2 1.376(8) .
C1 H1 0.9500 .
C2 C3 1.369(8) .
C2 H2 0.9500 .
C3 C4 1.405(7) .
C3 I1 2.084(5) .
C4 C5 1.371(7) .
C4 H4 0.9500 .
C5 N4 1.337(7) .
C5 H5 0.9500 .
N1 O3 1.215(5) .
N1 O1 1.275(5) .
N1 O2 1.282(5) .
N2 O6 1.214(5) .
N2 O5 1.267(5) .
N2 O4 1.283(5) .
N3 O9 1.224(5) .
N3 O7 1.267(5) .
N3 O8 1.269(5) .
N4 HN1 0.881(19) .
O1 Pu1 2.499(4) .
O2 Pu1 2.474(3) .
O4 Pu1 2.471(3) .
O5 Pu1 2.499(4) .
O7 Pu1 2.502(3) .
O8 Pu1 2.480(3) .
OW1 OWH1 0.840(19) .
OW1 OWH2 0.84(2) .
Pu1 O4 2.471(3) 3_776
Pu1 O2 2.474(3) 3_776
Pu1 O8 2.480(3) 3_776
Pu1 O1 2.499(4) 3_776
Pu1 O5 2.499(4) 3_776
Pu1 O7 2.502(3) 3_776
